data_7719289
loop_
_publ_author_name
'Ie, Thomas S.'
'Nathan, Siddhartha S.'
'Rondinelli, James M.'
'Kanatzidis, Mercouri G.'

_publ_section_title
;
 Mixed-anion chalcogenide-halide semiconductors
 A<sub>2</sub>BaTaS<sub>4</sub>Cl (A = K, Rb, Cs) and
 K<sub>2</sub>BaNbS<sub>4</sub>Cl.
;
_journal_issue 36
_journal_name_full 'Dalton transactions (Cambridge, England : 2003)'
_journal_page_first 13588
_journal_page_last 13597
_journal_paper_doi 10.1039/d5dt01676b
_journal_volume 54
_journal_year 2025
_chemical_formula_moiety 'Ba K S4 Ta'
_chemical_formula_sum 'Ba K S4 Ta'
_chemical_formula_weight 485.63
_space_group_crystal_system orthorhombic
_space_group_IT_number 62
_space_group_name_Hall '-P 2ac 2n'
_space_group_name_H-M_alt 'P n m a'
_atom_sites_solution_primary dual
_audit_creation_date 2024-12-18
_audit_creation_method
;
Olex2 1.5
(compiled 2024.02.16 svn.r378c4104 for OlexSys, GUI svn.r6928)
;
_audit_update_record
;
2025-07-13 deposited with the CCDC.	2025-08-15 downloaded from the CCDC.
;
_cell_angle_alpha 90
_cell_angle_beta 90
_cell_angle_gamma 90
_cell_formula_units_Z 4
_cell_length_a 9.1940(2)
_cell_length_b 7.03770(10)
_cell_length_c 12.5107(2)
_cell_measurement_reflns_used 10601
_cell_measurement_temperature 295.89(13)
_cell_measurement_theta_max 33.7830
_cell_measurement_theta_min 2.7380
_cell_volume 809.50(2)
_computing_cell_refinement 'CrysAlisPro 1.171.43.70a (Rigaku OD, 2023)'
_computing_data_collection 'CrysAlisPro system (CCD 43.136a 64-bit (release 23-08-2024))'
_computing_data_reduction 'CrysAlisPro 1.171.43.70a (Rigaku OD, 2023)'
_computing_molecular_graphics 'Olex2 1.5 (Dolomanov et al., 2009)'
_computing_publication_material 'Olex2 1.5 (Dolomanov et al., 2009)'
_computing_structure_refinement 'SHELXL 2018/3 (Sheldrick, 2015)'
_computing_structure_solution 'SHELXT  (Sheldrick, 2015)'
_diffrn_ambient_environment air
_diffrn_ambient_temperature 295.89(13)
_diffrn_detector 'Hybrid Pixel Array Detector'
_diffrn_detector_area_resol_mean 10.0000
_diffrn_detector_type HyPix
_diffrn_measured_fraction_theta_full 1.000
_diffrn_measured_fraction_theta_max 0.927
_diffrn_measurement_details
;
List of Runs (angles in degrees, time in seconds):

  # Type    Start    End  Width  t~exp~   \w     \q     \k     \f   Frames
#--------------------------------------------------------------------------
  1  \w    -88.00   0.00   0.50    1.00    --  -13.71 -24.00-114.00  176
  2  \w    -29.00  59.00   0.50    1.00    --  -13.71  57.00-150.00  176
  3  \w    -86.00   1.00   0.50    1.00    --  -13.71 -57.00  60.00  174
  4  \w    -86.00 -41.00   0.50    1.00    --  -13.71-178.00 -90.00   90
  5  \w    -86.00   1.00   0.50    1.00    --  -13.71 -57.00 150.00  174
  6  \w    -62.00 -37.00   0.50    1.00    --   12.93 -19.00  60.00   50
  7  \w     39.00  85.00   0.50    1.00    --   12.93-178.00   0.00   92
  8  \w     13.00  59.00   0.50    1.00    --   12.93-125.00-172.00   92
;
_diffrn_measurement_device 'four-circle diffractometer'
_diffrn_measurement_device_type 'XtaLAB Synergy, Single source at offset/far, HyPix'
_diffrn_measurement_method '\w scans'
_diffrn_orient_matrix_type 'CrysAlisPro convention (1999,Acta A55,543-557)'
_diffrn_orient_matrix_UB_11 -0.0208284000
_diffrn_orient_matrix_UB_12 -0.0701505000
_diffrn_orient_matrix_UB_13 0.0377347000
_diffrn_orient_matrix_UB_21 0.0132835000
_diffrn_orient_matrix_UB_22 -0.0720371000
_diffrn_orient_matrix_UB_23 -0.0384366000
_diffrn_orient_matrix_UB_31 0.0730774000
_diffrn_orient_matrix_UB_32 -0.0068912000
_diffrn_orient_matrix_UB_33 0.0177127000
_diffrn_radiation_monochromator mirror
_diffrn_radiation_probe x-ray
_diffrn_radiation_type 'Mo K\a'
_diffrn_radiation_wavelength 0.71073
_diffrn_reflns_av_R_equivalents 0.0342
_diffrn_reflns_av_unetI/netI 0.0185
_diffrn_reflns_Laue_measured_fraction_full 1.000
_diffrn_reflns_Laue_measured_fraction_max 0.927
_diffrn_reflns_limit_h_max 13
_diffrn_reflns_limit_h_min -14
_diffrn_reflns_limit_k_max 10
_diffrn_reflns_limit_k_min -10
_diffrn_reflns_limit_l_max 18
_diffrn_reflns_limit_l_min -17
_diffrn_reflns_number 14962
_diffrn_reflns_point_group_measured_fraction_full 1.000
_diffrn_reflns_point_group_measured_fraction_max 0.927
_diffrn_reflns_theta_full 25.242
_diffrn_reflns_theta_max 33.704
_diffrn_reflns_theta_min 2.749
_diffrn_source 'micro-focus sealed X-ray tube'
_diffrn_source_type 'PhotonJet (Mo) X-ray Source'
_exptl_absorpt_coefficient_mu 19.779
_exptl_absorpt_correction_T_max 0.355
_exptl_absorpt_correction_T_min 0.194
_exptl_absorpt_correction_type gaussian
_exptl_absorpt_process_details
;
CrysAlisPro 1.171.43.70a (Rigaku Oxford Diffraction, 2023)
Numerical absorption correction based on gaussian integration over
a multifaceted crystal model
Empirical absorption correction using spherical harmonics,
implemented in SCALE3 ABSPACK scaling algorithm.
;
_exptl_crystal_colour 'clear colourless'
_exptl_crystal_colour_lustre clear
_exptl_crystal_colour_primary colourless
_exptl_crystal_density_diffrn 3.985
_exptl_crystal_description block
_exptl_crystal_F_000 848
_exptl_crystal_recrystallization_method 'From the Melt'
_exptl_crystal_size_max 0.141
_exptl_crystal_size_mid 0.096
_exptl_crystal_size_min 0.086
_refine_diff_density_max 1.378
_refine_diff_density_min -1.467
_refine_diff_density_rms 0.171
_refine_ls_extinction_coef 0.00312(10)
_refine_ls_extinction_expression Fc^*^=kFc[1+0.001xFc^2^\l^3^/sin(2\q)]^-1/4^
_refine_ls_extinction_method 'SHELXL-2018/3 (Sheldrick 2018)'
_refine_ls_goodness_of_fit_ref 1.125
_refine_ls_hydrogen_treatment undef
_refine_ls_matrix_type full
_refine_ls_number_parameters 41
_refine_ls_number_reflns 1599
_refine_ls_number_restraints 0
_refine_ls_restrained_S_all 1.125
_refine_ls_R_factor_all 0.0208
_refine_ls_R_factor_gt 0.0192
_refine_ls_shift/su_max 0.001
_refine_ls_shift/su_mean 0.000
_refine_ls_structure_factor_coef Fsqd
_refine_ls_weighting_details 'w=1/[\s^2^(Fo^2^)+(0.0064P)^2^+2.6374P] where P=(Fo^2^+2Fc^2^)/3'
_refine_ls_weighting_scheme calc
_refine_ls_wR_factor_gt 0.0346
_refine_ls_wR_factor_ref 0.0350
_reflns_Friedel_coverage 0.000
_reflns_number_gt 1537
_reflns_number_total 1599
_reflns_threshold_expression 'I > 2\s(I)'
_cod_data_source_file d5dt01676b2.cif
_cod_data_source_block full_CCDC1
_cod_depositor_comments 'Adding full bibliography for 7719288--7719294.cif.'
_cod_database_code 7719289
_shelx_shelxl_version_number 2018/3
_chemical_oxdiff_formula 'K Ba Ta S4'
_shelx_space_group_comment
;
The symmetry employed for this shelxl refinement is uniquely defined
by the following loop, which should always be used as a source of
symmetry information in preference to the above space-group names.
They are only intended as comments.
;
_olex2_refinement_description
;
;
_olex2_submission_special_instructions 'No special instructions were received'
_oxdiff_exptl_absorpt_empirical_details
;
Empirical correction (ABSPACK) includes:
- Absorption correction using spherical harmonics
- Frame scaling
;
_oxdiff_exptl_absorpt_empirical_full_max 1.304
_oxdiff_exptl_absorpt_empirical_full_min 0.736

loop_
_space_group_symop_operation_xyz
'x, y, z'
'-x+1/2, -y, z+1/2'
'-x, y+1/2, -z'
'x+1/2, -y+1/2, -z+1/2'
'-x, -y, -z'
'x-1/2, y, -z-1/2'
'x, -y-1/2, z'
'-x-1/2, y-1/2, z-1/2'

loop_
_atom_site_label
_atom_site_type_symbol
_atom_site_fract_x
_atom_site_fract_y
_atom_site_fract_z
_atom_site_U_iso_or_equiv
_atom_site_adp_type
_atom_site_occupancy
_atom_site_site_symmetry_order
_atom_site_calc_flag
_atom_site_refinement_flags_posn
_atom_site_refinement_flags_adp
_atom_site_refinement_flags_occupancy
_atom_site_disorder_assembly
_atom_site_disorder_group
Ta1 Ta 0.26951(2) 0.250000 0.42142(2) 0.01359(5) Uani 1 2 d S T P . .
Ba1 Ba 0.02044(3) 0.250000 0.82350(2) 0.02185(7) Uani 1 2 d S T P . .
K1 K 0.36238(13) 0.250000 0.08609(12) 0.0418(3) Uani 1 2 d S T P . .
S1 S 0.18081(11) 0.50795(13) 0.33830(9) 0.0377(2) Uani 1 1 d . . . . .
S2 S 0.01517(13) 0.250000 0.08426(10) 0.0365(3) Uani 1 2 d S T P . .
S3 S 0.19089(14) 0.250000 0.59259(9) 0.0341(3) Uani 1 2 d S T P . .

loop_
_atom_site_aniso_label
_atom_site_aniso_U_11
_atom_site_aniso_U_22
_atom_site_aniso_U_33
_atom_site_aniso_U_23
_atom_site_aniso_U_13
_atom_site_aniso_U_12
Ta1 0.01205(8) 0.01585(8) 0.01288(8) 0.000 -0.00041(5) 0.000
Ba1 0.01515(12) 0.03438(15) 0.01602(12) 0.000 0.00097(9) 0.000
K1 0.0196(5) 0.0430(7) 0.0627(9) 0.000 -0.0080(5) 0.000
S1 0.0343(5) 0.0249(4) 0.0539(6) 0.0171(4) -0.0172(4) -0.0028(4)
S2 0.0126(5) 0.0715(10) 0.0254(6) 0.000 -0.0028(4) 0.000
S3 0.0189(5) 0.0671(10) 0.0164(5) 0.000 0.0042(4) 0.000

loop_
_atom_type_symbol
_atom_type_description
_atom_type_scat_dispersion_real
_atom_type_scat_dispersion_imag
_atom_type_scat_source
Ba Ba -0.3244 2.2819 'International Tables Vol C Tables 4.2.6.8 and 6.1.1.4'
K K 0.2009 0.2494 'International Tables Vol C Tables 4.2.6.8 and 6.1.1.4'
S S 0.1246 0.1234 'International Tables Vol C Tables 4.2.6.8 and 6.1.1.4'
Ta Ta -0.7052 6.5227 'International Tables Vol C Tables 4.2.6.8 and 6.1.1.4'

loop_
_exptl_crystal_face_index_h
_exptl_crystal_face_index_k
_exptl_crystal_face_index_l
_exptl_crystal_face_perp_dist
1 0 0 0.0593
-1 0 0 0.0368
-2 -1 1 0.0348
0 -1 2 0.0386
-1 -2 -1 0.0377
2 1 1 0.0690
1 2 1 0.0752
1 -1 0 0.0427
-1 -2 -2 0.0372
-1 2 1 0.0844
1 0 -1 0.0385
-1 0 2 0.0545
0 0 -1 0.0371
-1 0 -1 0.0281
0 1 -1 0.0437

loop_
_geom_angle_atom_site_label_1
_geom_angle_atom_site_label_2
_geom_angle_atom_site_label_3
_geom_angle
_geom_angle_site_symmetry_1
_geom_angle_site_symmetry_3
_geom_angle_publ_flag
K1 Ta1 Ba1 127.30(2) 6_556 6_657 ?
S1 Ta1 Ba1 126.02(3) . 6_657 ?
S1 Ta1 Ba1 126.02(3) 7_565 6_657 ?
S1 Ta1 K1 67.99(3) . 6_556 ?
S1 Ta1 K1 67.99(3) 7_565 6_556 ?
S1 Ta1 S1 107.89(5) 7_565 . ?
S1 Ta1 S2 110.39(3) 7_565 6_656 ?
S1 Ta1 S2 110.39(3) . 6_656 ?
S1 Ta1 S3 108.82(4) 7_565 . ?
S1 Ta1 S3 108.82(4) . . ?
S2 Ta1 Ba1 55.94(3) 6_656 6_657 ?
S2 Ta1 K1 176.76(4) 6_656 6_556 ?
S2 Ta1 S3 110.45(5) 6_656 . ?
S3 Ta1 Ba1 54.52(3) . 6_657 ?
S3 Ta1 K1 72.79(4) . 6_556 ?
Ta1 Ba1 K1 79.603(19) 6_557 1_556 ?
Ta1 Ba1 K1 129.974(13) 6_557 2 ?
Ta1 Ba1 K1 129.974(12) 6_557 2_565 ?
K1 Ba1 K1 107.233(7) 1_556 2_565 ?
K1 Ba1 K1 107.233(7) 1_556 2 ?
K1 Ba1 K1 96.16(3) 2 2_565 ?
S1 Ba1 Ta1 99.92(2) 3_546 6_557 ?
S1 Ba1 Ta1 116.789(19) 2_565 6_557 ?
S1 Ba1 Ta1 99.92(2) 5_566 6_557 ?
S1 Ba1 Ta1 116.789(19) 8_656 6_557 ?
S1 Ba1 K1 103.54(2) 8_656 2_565 ?
S1 Ba1 K1 97.44(3) 3_546 2_565 ?
S1 Ba1 K1 103.54(2) 2_565 2 ?
S1 Ba1 K1 148.129(18) 3_546 1_556 ?
S1 Ba1 K1 56.71(3) 2_565 2_565 ?
S1 Ba1 K1 148.129(18) 5_566 1_556 ?
S1 Ba1 K1 56.71(3) 8_656 2 ?
S1 Ba1 K1 51.10(3) 2_565 1_556 ?
S1 Ba1 K1 49.02(2) 5_566 2_565 ?
S1 Ba1 K1 51.10(3) 8_656 1_556 ?
S1 Ba1 K1 49.02(2) 3_546 2 ?
S1 Ba1 K1 97.44(3) 5_566 2 ?
S1 Ba1 S1 104.15(3) 3_546 8_656 ?
S1 Ba1 S1 104.15(3) 5_566 2_565 ?
S1 Ba1 S1 63.69(4) 3_546 5_566 ?
S1 Ba1 S1 143.109(18) 5_566 8_656 ?
S1 Ba1 S1 143.109(18) 3_546 2_565 ?
S1 Ba1 S1 63.50(4) 2_565 8_656 ?
S1 Ba1 S2 128.20(3) 5_566 1_556 ?
S1 Ba1 S2 87.45(3) 8_656 1_556 ?
S1 Ba1 S2 87.45(3) 2_565 1_556 ?
S1 Ba1 S2 128.20(3) 3_546 1_556 ?
S1 Ba1 S3 73.87(3) 5_566 . ?
S1 Ba1 S3 69.25(3) 8_656 . ?
S1 Ba1 S3 69.25(3) 2_565 . ?
S1 Ba1 S3 73.87(3) 3_546 . ?
S2 Ba1 Ta1 35.01(2) 1_556 6_557 ?
S2 Ba1 K1 129.151(16) 1_556 2 ?
S2 Ba1 K1 129.151(16) 1_556 2_565 ?
S2 Ba1 K1 44.59(3) 1_556 1_556 ?
S2 Ba1 S3 152.37(3) 1_556 . ?
S3 Ba1 Ta1 172.61(2) . 6_557 ?
S3 Ba1 Ta1 35.03(2) 6_557 6_557 ?
S3 Ba1 K1 114.63(3) 6_557 1_556 ?
S3 Ba1 K1 114.890(19) 6_557 2 ?
S3 Ba1 K1 107.78(3) . 1_556 ?
S3 Ba1 K1 114.890(19) 6_557 2_565 ?
S3 Ba1 K1 48.648(13) . 2_565 ?
S3 Ba1 K1 48.648(13) . 2 ?
S3 Ba1 S1 141.53(2) 6_557 2_565 ?
S3 Ba1 S1 141.53(2) 6_557 8_656 ?
S3 Ba1 S1 70.35(3) 6_557 5_566 ?
S3 Ba1 S1 70.35(3) 6_557 3_546 ?
S3 Ba1 S2 70.04(3) 6_557 1_556 ?
S3 Ba1 S3 137.59(3) 6_557 . ?
Ta1 K1 Ba1 77.761(18) 6_656 2_554 ?
Ta1 K1 Ba1 132.30(4) 6_656 1_554 ?
Ta1 K1 Ba1 77.761(18) 6_656 2_564 ?
Ta1 K1 S3 35.07(2) 6_656 6_656 ?
Ba1 K1 Ba1 127.681(14) 1_554 2_564 ?
Ba1 K1 Ba1 96.16(3) 2_564 2_554 ?
Ba1 K1 Ba1 127.681(14) 1_554 2_554 ?
S1 K1 Ta1 95.14(4) 8_655 6_656 ?
S1 K1 Ta1 35.645(18) 6_656 6_656 ?
S1 K1 Ta1 95.14(4) 2_564 6_656 ?
S1 K1 Ta1 35.645(18) 4 6_656 ?
S1 K1 Ba1 102.492(15) 2_564 2_564 ?
S1 K1 Ba1 158.20(3) 2_564 2_554 ?
S1 K1 Ba1 43.019(18) 4 2_554 ?
S1 K1 Ba1 91.44(3) 4 2_564 ?
S1 K1 Ba1 43.019(18) 6_656 2_564 ?
S1 K1 Ba1 45.06(2) 8_655 1_554 ?
S1 K1 Ba1 102.492(15) 8_655 2_554 ?
S1 K1 Ba1 45.06(2) 2_564 1_554 ?
S1 K1 Ba1 91.44(3) 6_656 2_554 ?
S1 K1 Ba1 139.28(3) 4 1_554 ?
S1 K1 Ba1 158.20(3) 8_655 2_564 ?
S1 K1 Ba1 139.28(3) 6_656 1_554 ?
S1 K1 S1 57.18(4) 8_655 2_564 ?
S1 K1 S1 61.08(4) 6_656 4 ?
S1 K1 S1 124.42(4) 2_564 4 ?
S1 K1 S1 94.52(3) 2_564 6_656 ?
S1 K1 S1 94.52(3) 8_655 4 ?
S1 K1 S1 124.42(4) 8_655 6_656 ?
S1 K1 S3 64.63(3) 8_655 6_656 ?
S1 K1 S3 59.92(3) 4 6_656 ?
S1 K1 S3 59.92(3) 6_656 6_656 ?
S1 K1 S3 64.63(3) 2_564 6_656 ?
S2 K1 Ta1 178.15(6) . 6_656 ?
S2 K1 Ba1 45.85(3) . 1_554 ?
S2 K1 Ba1 103.43(3) . 2_554 ?
S2 K1 Ba1 103.43(3) . 2_564 ?
S2 K1 S1 83.23(4) . 2_564 ?
S2 K1 S1 145.23(3) . 6_656 ?
S2 K1 S1 83.23(4) . 8_655 ?
S2 K1 S1 145.23(3) . 4 ?
S2 K1 S3 82.09(3) . 2_554 ?
S2 K1 S3 143.08(6) . 6_656 ?
S2 K1 S3 82.09(3) . 2_564 ?
S3 K1 Ta1 97.95(3) 2_564 6_656 ?
S3 K1 Ta1 97.95(3) 2_554 6_656 ?
S3 K1 Ba1 138.92(4) 2_564 2_554 ?
S3 K1 Ba1 85.48(3) 2_564 1_554 ?
S3 K1 Ba1 43.97(2) 2_564 2_564 ?
S3 K1 Ba1 97.23(4) 6_656 1_554 ?
S3 K1 Ba1 85.48(3) 2_554 1_554 ?
S3 K1 Ba1 100.98(2) 6_656 2_554 ?
S3 K1 Ba1 138.92(4) 2_554 2_564 ?
S3 K1 Ba1 43.97(2) 2_554 2_554 ?
S3 K1 Ba1 100.98(2) 6_656 2_564 ?
S3 K1 S1 62.01(3) 2_564 2_564 ?
S3 K1 S1 118.58(4) 2_564 8_655 ?
S3 K1 S1 66.65(3) 2_564 6_656 ?
S3 K1 S1 66.65(3) 2_554 4 ?
S3 K1 S1 127.59(4) 2_554 6_656 ?
S3 K1 S1 127.59(4) 2_564 4 ?
S3 K1 S1 62.01(3) 2_554 8_655 ?
S3 K1 S1 118.58(4) 2_554 2_564 ?
S3 K1 S3 97.14(3) 2_554 6_656 ?
S3 K1 S3 97.14(3) 2_564 6_656 ?
S3 K1 S3 163.94(6) 2_554 2_564 ?
Ta1 S1 Ba1 98.27(3) . 2_564 ?
Ta1 S1 Ba1 157.68(4) . 5_566 ?
Ta1 S1 K1 91.38(4) . 2_565 ?
Ta1 S1 K1 76.36(3) . 6_556 ?
Ba1 S1 Ba1 99.95(2) 5_566 2_564 ?
Ba1 S1 K1 103.27(3) 5_566 2_565 ?
Ba1 S1 K1 87.96(3) 5_566 6_556 ?
Ba1 S1 K1 167.92(4) 2_564 6_556 ?
Ba1 S1 K1 83.84(3) 2_564 2_565 ?
K1 S1 K1 85.48(3) 2_565 6_556 ?
Ta1 S2 Ba1 89.05(4) 6_556 1_554 ?
Ta1 S2 K1 178.61(6) 6_556 . ?
K1 S2 Ba1 89.56(4) . 1_554 ?
Ta1 S3 Ba1 90.46(4) . 6_657 ?
Ta1 S3 Ba1 170.17(5) . . ?
Ta1 S3 K1 91.28(3) . 2_565 ?
Ta1 S3 K1 72.15(4) . 6_556 ?
Ta1 S3 K1 91.28(3) . 2 ?
Ba1 S3 Ba1 99.37(3) 6_657 . ?
Ba1 S3 K1 162.60(4) 6_657 6_556 ?
Ba1 S3 K1 98.03(4) . 6_556 ?
Ba1 S3 K1 97.91(3) 6_657 2_565 ?
Ba1 S3 K1 97.91(3) 6_657 2 ?
Ba1 S3 K1 87.39(3) . 2_565 ?
Ba1 S3 K1 87.39(3) . 2 ?
K1 S3 K1 82.86(3) 2_565 6_556 ?
K1 S3 K1 163.94(6) 2 2_565 ?
K1 S3 K1 82.86(3) 2 6_556 ?

loop_
_geom_bond_atom_site_label_1
_geom_bond_atom_site_label_2
_geom_bond_distance
_geom_bond_site_symmetry_2
_geom_bond_publ_flag
Ta1 Ba1 3.9378(3) 6_657 ?
Ta1 K1 3.7444(12) 6_556 ?
Ta1 S1 2.2454(9) . ?
Ta1 S1 2.2454(9) 7_565 ?
Ta1 S2 2.2596(12) 6_656 ?
Ta1 S3 2.2602(12) . ?
Ba1 K1 4.7291(10) 2 ?
Ba1 K1 4.5471(13) 1_556 ?
Ba1 K1 4.7291(10) 2_565 ?
Ba1 S1 3.2284(9) 5_566 ?
Ba1 S1 3.2373(10) 8_656 ?
Ba1 S1 3.2284(9) 3_546 ?
Ba1 S1 3.2373(10) 2_565 ?
Ba1 S2 3.2626(13) 1_556 ?
Ba1 S3 3.2865(12) . ?
Ba1 S3 3.2066(13) 6_557 ?
K1 S1 3.5724(14) 6_656 ?
K1 S1 3.5724(14) 4 ?
K1 S1 3.5595(18) 2_564 ?
K1 S1 3.5595(18) 8_655 ?
K1 S2 3.1923(17) . ?
K1 S3 3.5537(3) 2_564 ?
K1 S3 3.5537(2) 2_554 ?
K1 S3 3.7576(19) 6_656 ?

loop_
_exptl_oxdiff_crystal_face_indexfrac_h
_exptl_oxdiff_crystal_face_indexfrac_k
_exptl_oxdiff_crystal_face_indexfrac_l
_exptl_oxdiff_crystal_face_x
_exptl_oxdiff_crystal_face_y
_exptl_oxdiff_crystal_face_z
1.0001 0.0002 -0.0011 -0.0209 0.0133 0.0731
-1.0001 -0.0002 0.0011 0.0209 -0.0133 -0.0731
-1.9989 -1.0001 1.0027 0.1496 0.0069 -0.1214
0.0021 -0.9995 1.9999 0.1455 -0.0048 0.0425
-1.0003 -2.0000 -0.9962 0.1235 0.1691 -0.0770
2.0007 1.0004 0.9962 -0.0743 -0.0838 0.1570
1.0003 2.0000 0.9962 -0.1235 -0.1691 0.0770
1.0004 -0.9996 -0.0000 0.0493 0.0853 0.0800
-1.0011 -2.0002 -1.9957 0.0859 0.2075 -0.0947
-0.9999 1.9996 0.9984 -0.0818 -0.1957 -0.0692
0.9992 0.0000 -1.0005 -0.0586 0.0517 0.0553
-0.9983 0.0001 2.0000 0.0963 -0.0901 -0.0375
-0.0009 -0.0002 -0.9994 -0.0377 0.0384 -0.0178
-1.0009 -0.0004 -0.9983 -0.0168 0.0251 -0.0908
-0.0012 0.9997 -1.0005 -0.1079 -0.0336 -0.0247
